data_4108923
loop_
_publ_author_name
'Bringmann, Gerhard'
'G\"otz, Daniel C. G.'
'Gulder, Tobias A. M.'
'Gehrke, Tim H.'
'Bruhn, Torsten'
'Kupfer, Thomas'
'Radacki, Krzysztof'
'Braunschweig, Holger'
'Heckmann, Alexander'
'Lambert, Christoph'

_publ_contact_author_address
; Institut fuer Organische Chemie
Universitaet Wuerzburg
Am Hubland
97074 Wuerzburg, Germany
;
_publ_contact_author_email bringman@chemie.uni-wuerzburg.de
_publ_contact_author_fax +49-931-888-5323
_publ_contact_author_name 'Prof. Dr. Gerhard Bringmann'
_publ_contact_author_phone +49-931-888-5322
_publ_section_title
;
 Axially Chiral \b,\b'-Bisporphyrins: Synthesis and Configurational
 Stability Tuned by the Central Metals
;
_journal_coden_ASTM JACSAT
_journal_issue 52
_journal_name_full 'Journal of the American Chemical Society'
_journal_page_first 17812
_journal_page_last 17825
_journal_paper_doi 10.1021/ja8055886
_journal_volume 130
_journal_year 2008
_chemical_formula_moiety 'C88 H58 N8, C6 H14, 0.45(C H2 Cl2)'
_chemical_formula_sum 'C94.45 H72.9 Cl0.9 N8'
_chemical_formula_weight 1351.81
_chemical_name_common
;
Bisporphirin
;
_chemical_name_systematic
; 
Bis(5,10,15,20-tetraphenyl-porphirin)
;
_space_group_IT_number 2
_symmetry_cell_setting triclinic
_symmetry_space_group_name_Hall '-P 1'
_symmetry_space_group_name_H-M 'P -1'
_atom_sites_solution_hydrogens geom
_atom_sites_solution_primary direct
_atom_sites_solution_secondary difmap
_audit_creation_method SHELXL-97
_cell_angle_alpha 96.118(4)
_cell_angle_beta 90.411(4)
_cell_angle_gamma 106.267(4)
_cell_formula_units_Z 2
_cell_length_a 13.0576(11)
_cell_length_b 14.7944(11)
_cell_length_c 18.9761(15)
_cell_measurement_reflns_used 9125
_cell_measurement_temperature 100(2)
_cell_measurement_theta_max 26.0935
_cell_measurement_theta_min 2.4509
_cell_volume 3496.4(5)
_computing_cell_refinement 'Saint+ ver. 7.12A (Bruker AXS)'
_computing_data_collection 'APEX2 ver. 1.0-27 (Bruker AXS)'
_computing_data_reduction 'Saint+ ver. 7.12A (Bruker AXS)'
_computing_molecular_graphics 'XP ver. 5.1 (Bruker AXS, 1998)'
_computing_publication_material 'SHELXL-97 (Sheldrick, 1997)'
_computing_structure_refinement 'SHELXL-97 (Sheldrick, 1997)'
_computing_structure_solution 'SHELXS-97 (Sheldrick, 1990)'
_diffrn_ambient_temperature 100(2)
_diffrn_measured_fraction_theta_full 1.000
_diffrn_measured_fraction_theta_max 0.997
_diffrn_measurement_device_type 'CCD area detector'
_diffrn_measurement_method 'phi and omega scans'
_diffrn_radiation_monochromator 'multi-layer mirror'
_diffrn_radiation_source 'rotating anode'
_diffrn_radiation_type MoK\a
_diffrn_radiation_wavelength 0.71073
_diffrn_reflns_av_R_equivalents 0.0636
_diffrn_reflns_av_sigmaI/netI 0.0383
_diffrn_reflns_limit_h_max 17
_diffrn_reflns_limit_h_min -17
_diffrn_reflns_limit_k_max 19
_diffrn_reflns_limit_k_min -19
_diffrn_reflns_limit_l_max 24
_diffrn_reflns_limit_l_min -24
_diffrn_reflns_number 237900
_diffrn_reflns_theta_full 26.00
_diffrn_reflns_theta_max 27.82
_diffrn_reflns_theta_min 1.08
_exptl_absorpt_coefficient_mu 0.109
_exptl_absorpt_correction_T_max 0.997
_exptl_absorpt_correction_T_min 0.931
_exptl_absorpt_correction_type multi-scan
_exptl_absorpt_process_details 'Sadabs 2004/1 (Brucker Nonius 2004)'
_exptl_crystal_colour violet
_exptl_crystal_density_diffrn 1.284
_exptl_crystal_description plate
_exptl_crystal_F_000 1422
_exptl_crystal_size_max 0.29
_exptl_crystal_size_mid 0.14
_exptl_crystal_size_min 0.03
_refine_diff_density_max 1.736
_refine_diff_density_min -0.485
_refine_diff_density_rms 0.063
_refine_ls_extinction_method none
_refine_ls_goodness_of_fit_ref 1.019
_refine_ls_hydrogen_treatment constr
_refine_ls_matrix_type full
_refine_ls_number_parameters 990
_refine_ls_number_reflns 16520
_refine_ls_number_restraints 35
_refine_ls_restrained_S_all 1.018
_refine_ls_R_factor_all 0.1017
_refine_ls_R_factor_gt 0.0657
_refine_ls_shift/su_max 0.001
_refine_ls_shift/su_mean 0.000
_refine_ls_structure_factor_coef Fsqd
_refine_ls_weighting_details 'calc w=1/[\s^2^(Fo^2^)+(0.0726P)^2^+4.5739P] where P=(Fo^2^+2Fc^2^)/3'
_refine_ls_weighting_scheme calc
_refine_ls_wR_factor_gt 0.1578
_refine_ls_wR_factor_ref 0.1819
_reflns_number_gt 11536
_reflns_number_total 16520
_reflns_threshold_expression >2sigma(I)
_cod_data_source_file ja8055886_si_002.cif
_cod_data_source_block kr259
_cod_depositor_comments
;
 Updated bibliographic information.

 Antanas Vaitkus,
 2019-09-18
;
_cod_original_formula_sum 'C94.45 H72.90 Cl0.90 N8'
_cod_database_code 4108923

loop_
_symmetry_equiv_pos_as_xyz
'x, y, z'
'-x, -y, -z'

loop_
_atom_site_label
_atom_site_type_symbol
_atom_site_fract_x
_atom_site_fract_y
_atom_site_fract_z
_atom_site_U_iso_or_equiv
_atom_site_adp_type
_atom_site_occupancy
_atom_site_symmetry_multiplicity
_atom_site_calc_flag
_atom_site_refinement_flags
_atom_site_disorder_assembly
_atom_site_disorder_group
C1 C 0.30188(18) 0.76453(15) 0.25830(11) 0.0225(4) Uani 1 1 d . . .
C2 C 0.38655(18) 0.74542(15) 0.28945(12) 0.0235(5) Uani 1 1 d . . .
H2A H 0.4060 0.6881 0.2805 0.028 Uiso 1 1 calc R . .
C3 C 0.44139(18) 0.82552(15) 0.33785(11) 0.0216(4) Uani 1 1 d . . .
N4 N 0.38804(15) 0.89269(12) 0.33526(9) 0.0214(4) Uani 1 1 d . . .
H4 H 0.4066 0.9491 0.3597 0.026 Uiso 1 1 calc R . .
C5 C 0.30129(18) 0.85889(15) 0.28877(11) 0.0219(4) Uani 1 1 d . . .
C6 C 0.53324(17) 0.83219(15) 0.37924(11) 0.0217(4) Uani 1 1 d . . .
C7 C 0.57007(19) 0.74488(16) 0.37448(12) 0.0255(5) Uani 1 1 d . . .
C8 C 0.5020(2) 0.65946(16) 0.39098(14) 0.0310(5) Uani 1 1 d . . .
H8A H 0.4338 0.6580 0.4088 0.037 Uiso 1 1 calc R . .
C9 C 0.5328(2) 0.57631(18) 0.38173(17) 0.0438(7) Uani 1 1 d . . .
H9A H 0.4857 0.5186 0.3933 0.053 Uiso 1 1 calc R . .
C10 C 0.6315(3) 0.5776(2) 0.35577(18) 0.0522(8) Uani 1 1 d . . .
H10A H 0.6516 0.5205 0.3481 0.063 Uiso 1 1 calc R . .
C11 C 0.7007(3) 0.6617(2) 0.34101(17) 0.0486(8) Uani 1 1 d . . .
H11A H 0.7697 0.6629 0.3248 0.058 Uiso 1 1 calc R . .
C12 C 0.6706(2) 0.74517(19) 0.34963(14) 0.0359(6) Uani 1 1 d . . .
H12A H 0.7187 0.8027 0.3386 0.043 Uiso 1 1 calc R . .
C13 C 0.59523(17) 0.91378(15) 0.42078(11) 0.0213(4) Uani 1 1 d . . .
C14 C 0.68515(18) 0.91662(16) 0.46697(12) 0.0237(5) Uani 1 1 d . . .
H14A H 0.7082 0.8639 0.4776 0.028 Uiso 1 1 calc R . .
C15 C 0.73012(18) 1.00838(16) 0.49212(12) 0.0230(4) Uani 1 1 d . . .
H15A H 0.7909 1.0326 0.5235 0.028 Uiso 1 1 calc R . .
C16 C 0.66759(17) 1.06250(15) 0.46190(11) 0.0201(4) Uani 1 1 d . . .
N17 N 0.58372(14) 1.00309(12) 0.42097(9) 0.0203(4) Uani 1 1 d . . .
C18 C 0.69309(17) 1.16190(15) 0.47056(11) 0.0205(4) Uani 1 1 d . . .
C19 C 0.80166(17) 1.21753(15) 0.50012(11) 0.0218(4) Uani 1 1 d . . .
C20 C 0.89153(19) 1.21104(17) 0.46316(13) 0.0281(5) Uani 1 1 d . . .
H20A H 0.8833 1.1680 0.4212 0.034 Uiso 1 1 calc R . .
C21 C 0.9931(2) 1.26652(18) 0.48659(14) 0.0333(6) Uani 1 1 d . . .
H21A H 1.0536 1.2612 0.4608 0.040 Uiso 1 1 calc R . .
C22 C 1.0058(2) 1.32937(19) 0.54741(14) 0.0338(6) Uani 1 1 d . . .
H22A H 1.0749 1.3681 0.5633 0.041 Uiso 1 1 calc R . .
C23 C 0.9175(2) 1.33556(19) 0.58488(13) 0.0346(6) Uani 1 1 d . . .
H23A H 0.9261 1.3786 0.6268 0.042 Uiso 1 1 calc R . .
C24 C 0.8163(2) 1.27979(18) 0.56212(13) 0.0299(5) Uani 1 1 d . . .
H24A H 0.7565 1.2841 0.5890 0.036 Uiso 1 1 calc R . .
C25 C 0.62523(17) 1.21314(15) 0.44883(11) 0.0214(4) Uani 1 1 d . . .
C26 C 0.64655(19) 1.31419(16) 0.45517(13) 0.0263(5) Uani 1 1 d . . .
H26A H 0.7121 1.3593 0.4710 0.032 Uiso 1 1 calc R . .
C27 C 0.55596(19) 1.33376(16) 0.43443(13) 0.0291(5) Uani 1 1 d . . .
H27A H 0.5463 1.3951 0.4344 0.035 Uiso 1 1 calc R . .
C28 C 0.47771(18) 1.24562(15) 0.41259(12) 0.0240(5) Uani 1 1 d . . .
N29 N 0.52348(14) 1.17471(13) 0.42096(10) 0.0217(4) Uani 1 1 d . . .
H29 H 0.4923 1.1138 0.4101 0.026 Uiso 1 1 calc R . .
C30 C 0.37378(18) 1.23441(16) 0.38635(12) 0.0251(5) Uani 1 1 d . . .
C31 C 0.33304(19) 1.31981(16) 0.39302(14) 0.0309(5) Uani 1 1 d . . .
C32 C 0.31409(19) 1.35914(17) 0.45959(16) 0.0346(6) Uani 1 1 d . . .
H32A H 0.3315 1.3339 0.5006 0.042 Uiso 1 1 calc R . .
C33 C 0.2701(2) 1.43469(18) 0.46736(19) 0.0437(7) Uani 1 1 d . . .
H33A H 0.2582 1.4612 0.5134 0.052 Uiso 1 1 calc R . .
C34 C 0.2440(2) 1.47103(19) 0.4084(2) 0.0551(9) Uani 1 1 d . . .
H34A H 0.2126 1.5220 0.4136 0.066 Uiso 1 1 calc R . .
C35 C 0.2629(3) 1.4339(2) 0.3422(2) 0.0567(10) Uani 1 1 d . . .
H35A H 0.2452 1.4597 0.3016 0.068 Uiso 1 1 calc R . .
C36 C 0.3083(2) 1.35831(18) 0.33401(17) 0.0437(7) Uani 1 1 d . . .
H36A H 0.3220 1.3334 0.2880 0.052 Uiso 1 1 calc R . .
C37 C 0.30404(18) 1.14951(15) 0.35446(12) 0.0222(4) Uani 1 1 d . . .
C38 C 0.19729(18) 1.14061(16) 0.32776(13) 0.0257(5) Uani 1 1 d . . .
H38A H 0.1614 1.1885 0.3321 0.031 Uiso 1 1 calc R . .
C39 C 0.15846(18) 1.05166(16) 0.29561(13) 0.0258(5) Uani 1 1 d . . .
H39A H 0.0905 1.0251 0.2722 0.031 Uiso 1 1 calc R . .
C40 C 0.24011(17) 1.00420(15) 0.30362(11) 0.0211(4) Uani 1 1 d . . .
N41 N 0.32711(14) 1.06460(12) 0.34056(9) 0.0210(4) Uani 1 1 d . . .
C42 C 0.22838(17) 0.90933(15) 0.27587(12) 0.0221(4) Uani 1 1 d . . .
C43 C 0.12933(19) 0.86416(16) 0.22927(14) 0.0311(5) Uani 1 1 d . . .
C44 C 0.0424(2) 0.79912(18) 0.25237(17) 0.0401(7) Uani 1 1 d . . .
H44A H 0.0452 0.7787 0.2979 0.048 Uiso 1 1 calc R . .
C45 C -0.0513(2) 0.7626(2) 0.2083(2) 0.0506(8) Uani 1 1 d . . .
H45A H -0.1113 0.7174 0.2240 0.061 Uiso 1 1 calc R . .
C46 C -0.0548(3) 0.7929(2) 0.1429(2) 0.0550(9) Uani 1 1 d . . .
H46A H -0.1178 0.7681 0.1135 0.066 Uiso 1 1 calc R . .
C47 C 0.0301(3) 0.8578(2) 0.11892(17) 0.0492(8) Uani 1 1 d . . .
H47A H 0.0262 0.8782 0.0735 0.059 Uiso 1 1 calc R . .
C48 C 0.1221(2) 0.8935(2) 0.16178(14) 0.0396(6) Uani 1 1 d . . .
H48A H 0.1814 0.9386 0.1452 0.048 Uiso 1 1 calc R . .
C49 C 0.22635(18) 0.70090(15) 0.20458(12) 0.0228(4) Uani 1 1 d . . .
C50 C 0.21534(18) 0.71110(15) 0.12925(12) 0.0225(4) Uani 1 1 d . . .
N51 N 0.12202(14) 0.65139(13) 0.10060(10) 0.0217(4) Uani 1 1 d . . .
C52 C 0.07633(18) 0.59822(15) 0.15303(11) 0.0220(4) Uani 1 1 d . . .
C53 C 0.14195(18) 0.62811(15) 0.21773(12) 0.0240(5) Uani 1 1 d . . .
H53A H 0.1283 0.6016 0.2613 0.029 Uiso 1 1 calc R . .
C54 C 0.29304(18) 0.77178(16) 0.09158(12) 0.0238(5) Uani 1 1 d . . .
C55 C 0.40558(19) 0.80490(18) 0.12193(12) 0.0294(5) Uani 1 1 d . . .
C56 C 0.4499(2) 0.89682(19) 0.15366(14) 0.0393(6) Uani 1 1 d . . .
H56A H 0.4101 0.9418 0.1554 0.047 Uiso 1 1 calc R . .
C57 C 0.5543(3) 0.9225(2) 0.18318(15) 0.0514(9) Uani 1 1 d . . .
H57A H 0.5848 0.9849 0.2058 0.062 Uiso 1 1 calc R . .
C58 C 0.6126(2) 0.8581(3) 0.17966(16) 0.0543(9) Uani 1 1 d . . .
H58A H 0.6833 0.8763 0.1996 0.065 Uiso 1 1 calc R . .
C59 C 0.5692(2) 0.7670(3) 0.14727(16) 0.0507(8) Uani 1 1 d . . .
H59A H 0.6101 0.7228 0.1445 0.061 Uiso 1 1 calc R . .
C60 C 0.4657(2) 0.7403(2) 0.11880(14) 0.0387(6) Uani 1 1 d . . .
H60A H 0.4354 0.6774 0.0970 0.046 Uiso 1 1 calc R . .
C61 C 0.27550(18) 0.80017(16) 0.02594(12) 0.0242(5) Uani 1 1 d . . .
C62 C 0.35284(19) 0.86436(17) -0.01247(12) 0.0281(5) Uani 1 1 d . . .
H62A H 0.4264 0.8910 0.0005 0.034 Uiso 1 1 calc R . .
C63 C 0.30190(19) 0.87995(17) -0.07053(12) 0.0273(5) Uani 1 1 d . . .
H63A H 0.3333 0.9202 -0.1051 0.033 Uiso 1 1 calc R . .
C64 C 0.19238(17) 0.82506(15) -0.07066(11) 0.0221(4) Uani 1 1 d . . .
N65 N 0.18014(15) 0.77789(13) -0.01160(10) 0.0225(4) Uani 1 1 d . . .
H65 H 0.1201 0.7391 0.0004 0.027 Uiso 1 1 calc R . .
C66 C 0.11068(18) 0.82402(15) -0.11900(11) 0.0221(4) Uani 1 1 d . . .
C67 C 0.14083(18) 0.87884(15) -0.18113(12) 0.0229(4) Uani 1 1 d . . .
C68 C 0.20774(19) 0.85126(16) -0.23063(12) 0.0258(5) Uani 1 1 d . . .
H68A H 0.2344 0.7992 -0.2237 0.031 Uiso 1 1 calc R . .
C69 C 0.23579(19) 0.89886(17) -0.28975(12) 0.0282(5) Uani 1 1 d . . .
H69A H 0.2824 0.8802 -0.3228 0.034 Uiso 1 1 calc R . .
C70 C 0.19528(19) 0.97413(17) -0.30053(12) 0.0288(5) Uani 1 1 d . . .
H70A H 0.2129 1.0059 -0.3416 0.035 Uiso 1 1 calc R . .
C71 C 0.12966(19) 1.00256(16) -0.25163(13) 0.0280(5) Uani 1 1 d . . .
H71A H 0.1025 1.0542 -0.2590 0.034 Uiso 1 1 calc R . .
C72 C 0.10308(18) 0.95588(16) -0.19155(12) 0.0259(5) Uani 1 1 d . . .
H72A H 0.0591 0.9766 -0.1575 0.031 Uiso 1 1 calc R . .
C73 C 0.00341(18) 0.77111(16) -0.11503(11) 0.0228(4) Uani 1 1 d . . .
C74 C -0.08239(18) 0.77466(16) -0.16268(12) 0.0257(5) Uani 1 1 d . . .
H74A H -0.0772 0.8146 -0.1993 0.031 Uiso 1 1 calc R . .
C75 C -0.17068(19) 0.71049(17) -0.14489(12) 0.0263(5) Uani 1 1 d . . .
H75A H -0.2404 0.6974 -0.1658 0.032 Uiso 1 1 calc R . .
C76 C -0.13909(18) 0.66484(16) -0.08756(12) 0.0239(5) Uani 1 1 d . A .
N77 N -0.03369(15) 0.70513(13) -0.06877(10) 0.0232(4) Uani 1 1 d . . .
C78 C -0.20745(18) 0.58594(16) -0.06027(12) 0.0241(5) Uani 1 1 d . . .
C79 C -0.3159(3) 0.5482(6) -0.0946(3) 0.0250(7) Uani 0.692(14) 1 d PD A 1
C80 C -0.3315(4) 0.5104(4) -0.1648(3) 0.0295(11) Uani 0.692(14) 1 d PD A 1
H80 H -0.2723 0.5025 -0.1910 0.035 Uiso 0.692(14) 1 calc PR A 1
C81 C -0.4323(4) 0.4837(3) -0.1978(3) 0.0354(13) Uani 0.692(14) 1 d PD A 1
H81 H -0.4410 0.4595 -0.2466 0.042 Uiso 0.692(14) 1 calc PR A 1
C82 C -0.5190(3) 0.4919(6) -0.1606(3) 0.0414(13) Uani 0.692(14) 1 d PD A 1
H82 H -0.5881 0.4729 -0.1831 0.050 Uiso 0.692(14) 1 calc PR A 1
C83 C -0.5053(3) 0.5279(6) -0.0908(3) 0.0593(19) Uani 0.692(14) 1 d PD A 1
H83 H -0.5652 0.5337 -0.0646 0.071 Uiso 0.692(14) 1 calc PR A 1
C84 C -0.4044(4) 0.5559(5) -0.0578(3) 0.0458(15) Uani 0.692(14) 1 d PD A 1
H84 H -0.3962 0.5807 -0.0092 0.055 Uiso 0.692(14) 1 calc PR A 1
C79B C -0.3232(8) 0.5560(13) -0.0870(9) 0.0250(7) Uani 0.308(14) 1 d PD A 2
C80B C -0.3583(9) 0.4854(8) -0.1426(9) 0.042(3) Uani 0.308(14) 1 d PD A 2
H80B H -0.3107 0.4521 -0.1621 0.051 Uiso 0.308(14) 1 calc PR A 2
C81B C -0.4621(10) 0.4624(8) -0.1705(9) 0.047(3) Uani 0.308(14) 1 d PD A 2
H81B H -0.4865 0.4104 -0.2062 0.057 Uiso 0.308(14) 1 calc PR A 2
C82B C -0.5293(9) 0.5141(10) -0.1468(9) 0.0414(13) Uani 0.308(14) 1 d PD A 2
H82B H -0.5983 0.5018 -0.1686 0.050 Uiso 0.308(14) 1 calc PR A 2
C83B C -0.4962(8) 0.5836(14) -0.0914(7) 0.062(5) Uani 0.308(14) 1 d PD A 2
H83B H -0.5431 0.6188 -0.0738 0.075 Uiso 0.308(14) 1 calc PR A 2
C84B C -0.3946(8) 0.6032(14) -0.0606(7) 0.056(5) Uani 0.308(14) 1 d PD A 2
H84B H -0.3738 0.6499 -0.0208 0.067 Uiso 0.308(14) 1 calc PR A 2
C85 C -0.18091(17) 0.54042(16) -0.00472(12) 0.0230(4) Uani 1 1 d . A .
C86 C -0.24643(18) 0.45673(16) 0.02124(13) 0.0258(5) Uani 1 1 d . . .
H86A H -0.3137 0.4190 0.0013 0.031 Uiso 1 1 calc R A .
C87 C -0.19574(18) 0.44072(16) 0.07936(12) 0.0252(5) Uani 1 1 d . A .
H87A H -0.2214 0.3902 0.1075 0.030 Uiso 1 1 calc R . .
C88 C -0.09681(17) 0.51361(15) 0.09064(12) 0.0223(4) Uani 1 1 d . . .
N89 N -0.08956(15) 0.57006(13) 0.03715(10) 0.0228(4) Uani 1 1 d . A .
H89 H -0.0343 0.6182 0.0307 0.027 Uiso 1 1 calc R . .
C90 C -0.02290(17) 0.52857(15) 0.14749(12) 0.0213(4) Uani 1 1 d . A .
C91 C -0.05493(18) 0.47371(15) 0.20929(12) 0.0236(5) Uani 1 1 d . . .
C92 C -0.1473(2) 0.47591(17) 0.24503(13) 0.0310(5) Uani 1 1 d . A .
H92A H -0.1923 0.5104 0.2286 0.037 Uiso 1 1 calc R . .
C93 C -0.1740(2) 0.42829(19) 0.30426(15) 0.0377(6) Uani 1 1 d . . .
H93A H -0.2374 0.4302 0.3279 0.045 Uiso 1 1 calc R A .
C94 C -0.1093(2) 0.37794(18) 0.32927(14) 0.0356(6) Uani 1 1 d . A .
H94A H -0.1273 0.3463 0.3704 0.043 Uiso 1 1 calc R . .
C95 C -0.0185(2) 0.37419(17) 0.29396(13) 0.0312(5) Uani 1 1 d . . .
H95A H 0.0257 0.3390 0.3104 0.037 Uiso 1 1 calc R A .
C96 C 0.00866(19) 0.42159(16) 0.23454(13) 0.0267(5) Uani 1 1 d . A .
H96A H 0.0715 0.4185 0.2107 0.032 Uiso 1 1 calc R . .
C97 C 0.1851(5) 0.0740(4) 0.0047(3) 0.136(3) Uani 1 1 d . . .
H97A H 0.1610 0.0884 -0.0408 0.204 Uiso 1 1 calc R . .
H97B H 0.1325 0.0786 0.0404 0.204 Uiso 1 1 calc R . .
H97C H 0.1929 0.0097 -0.0007 0.204 Uiso 1 1 calc R . .
C98 C 0.2907(4) 0.1437(3) 0.0278(2) 0.0808(13) Uani 1 1 d . . .
H98A H 0.2825 0.2085 0.0315 0.097 Uiso 1 1 calc R . .
H98B H 0.3428 0.1394 -0.0092 0.097 Uiso 1 1 calc R . .
C99 C 0.3353(3) 0.1285(3) 0.0979(2) 0.0629(9) Uani 1 1 d . . .
H99A H 0.2781 0.1214 0.1327 0.075 Uiso 1 1 calc R . .
H99B H 0.3547 0.0682 0.0916 0.075 Uiso 1 1 calc R . .
C100 C 0.4314(3) 0.2058(3) 0.12895(19) 0.0598(9) Uani 1 1 d . . .
H10B H 0.4107 0.2653 0.1385 0.072 Uiso 1 1 calc R . .
H10C H 0.4868 0.2161 0.0930 0.072 Uiso 1 1 calc R . .
C101 C 0.4800(3) 0.1870(3) 0.1964(2) 0.0680(11) Uani 1 1 d . . .
H10D H 0.5085 0.1319 0.1858 0.082 Uiso 1 1 calc R . .
H10E H 0.4231 0.1700 0.2309 0.082 Uiso 1 1 calc R . .
C102 C 0.5739(3) 0.2749(2) 0.23241(17) 0.0486(7) Uani 1 1 d . . .
H10F H 0.6022 0.2575 0.2753 0.073 Uiso 1 1 calc R . .
H10G H 0.5459 0.3292 0.2450 0.073 Uiso 1 1 calc R . .
H10H H 0.6311 0.2920 0.1990 0.073 Uiso 1 1 calc R . .
C103 C 0.9909(14) 0.9752(2) 0.53926(17) 0.068(5) Uani 0.450(2) 1 d PD B -1
H10I H 1.0408 0.9404 0.5538 0.081 Uiso 0.450(2) 1 calc PR B -1
H10J H 0.9178 0.9397 0.5507 0.081 Uiso 0.450(2) 1 calc PR B -1
Cl1 Cl 1.02489(14) 1.08928(12) 0.58614(10) 0.0466(5) Uani 0.450(2) 1 d PD B -1
Cl2 Cl 0.9973(3) 0.9828(2) 0.44748(13) 0.0641(9) Uani 0.450(2) 1 d PD B -1

loop_
_atom_site_aniso_label
_atom_site_aniso_U_11
_atom_site_aniso_U_22
_atom_site_aniso_U_33
_atom_site_aniso_U_23
_atom_site_aniso_U_13
_atom_site_aniso_U_12
C1 0.0276(12) 0.0201(10) 0.0201(11) 0.0054(8) 0.0005(9) 0.0063(9)
C2 0.0293(12) 0.0205(10) 0.0219(11) 0.0045(8) -0.0004(9) 0.0082(9)
C3 0.0257(11) 0.0210(10) 0.0199(11) 0.0065(8) 0.0027(9) 0.0083(9)
N4 0.0261(10) 0.0184(8) 0.0204(9) 0.0029(7) -0.0020(7) 0.0069(7)
C5 0.0246(11) 0.0209(10) 0.0198(11) 0.0058(8) -0.0009(9) 0.0045(8)
C6 0.0238(11) 0.0222(10) 0.0211(11) 0.0080(8) 0.0024(9) 0.0074(9)
C7 0.0294(12) 0.0236(11) 0.0255(12) 0.0026(9) -0.0066(9) 0.0108(9)
C8 0.0291(13) 0.0251(11) 0.0402(14) 0.0063(10) -0.0100(11) 0.0092(10)
C9 0.0444(16) 0.0245(12) 0.0636(19) 0.0031(12) -0.0214(14) 0.0127(11)
C10 0.057(2) 0.0369(15) 0.070(2) -0.0083(14) -0.0193(16) 0.0314(15)
C11 0.0465(17) 0.0548(18) 0.0545(19) -0.0007(15) 0.0014(14) 0.0332(15)
C12 0.0358(14) 0.0360(14) 0.0401(15) 0.0049(11) 0.0031(11) 0.0167(11)
C13 0.0228(11) 0.0243(10) 0.0196(11) 0.0085(8) 0.0036(8) 0.0087(9)
C14 0.0248(11) 0.0251(11) 0.0236(11) 0.0092(9) 0.0001(9) 0.0088(9)
C15 0.0227(11) 0.0271(11) 0.0206(11) 0.0076(9) -0.0017(9) 0.0078(9)
C16 0.0206(11) 0.0226(10) 0.0186(10) 0.0064(8) 0.0024(8) 0.0070(8)
N17 0.0220(9) 0.0207(9) 0.0186(9) 0.0049(7) 0.0022(7) 0.0057(7)
C18 0.0209(11) 0.0242(10) 0.0176(10) 0.0045(8) 0.0009(8) 0.0075(8)
C19 0.0241(11) 0.0215(10) 0.0209(11) 0.0071(8) -0.0025(9) 0.0068(8)
C20 0.0255(12) 0.0296(12) 0.0285(12) 0.0022(10) 0.0002(10) 0.0069(10)
C21 0.0229(12) 0.0391(14) 0.0361(14) 0.0040(11) 0.0027(10) 0.0055(10)
C22 0.0254(12) 0.0391(14) 0.0327(13) 0.0036(11) -0.0071(10) 0.0027(10)
C23 0.0332(14) 0.0423(14) 0.0241(12) -0.0049(11) -0.0054(10) 0.0069(11)
C24 0.0284(13) 0.0375(13) 0.0240(12) 0.0019(10) 0.0005(10) 0.0105(10)
C25 0.0211(11) 0.0237(10) 0.0197(10) 0.0027(8) 0.0003(8) 0.0067(9)
C26 0.0245(12) 0.0206(10) 0.0323(13) 0.0031(9) -0.0054(10) 0.0043(9)
C27 0.0300(13) 0.0195(10) 0.0375(14) 0.0014(10) -0.0081(10) 0.0074(9)
C28 0.0273(12) 0.0218(10) 0.0239(11) 0.0023(9) -0.0027(9) 0.0089(9)
N29 0.0208(9) 0.0196(9) 0.0250(10) 0.0025(7) -0.0037(7) 0.0063(7)
C30 0.0270(12) 0.0230(11) 0.0271(12) 0.0029(9) -0.0058(9) 0.0101(9)
C31 0.0258(12) 0.0214(11) 0.0450(15) -0.0006(10) -0.0140(11) 0.0078(9)
C32 0.0226(12) 0.0236(11) 0.0557(17) -0.0025(11) -0.0040(11) 0.0064(9)
C33 0.0255(13) 0.0239(12) 0.079(2) -0.0094(13) -0.0047(13) 0.0076(10)
C34 0.0346(16) 0.0238(13) 0.105(3) -0.0107(16) -0.0253(17) 0.0117(12)
C35 0.0524(19) 0.0318(14) 0.087(3) 0.0085(16) -0.0396(18) 0.0134(13)
C36 0.0487(17) 0.0282(13) 0.0545(18) 0.0016(12) -0.0249(14) 0.0129(12)
C37 0.0238(11) 0.0224(10) 0.0222(11) 0.0037(9) -0.0028(9) 0.0089(9)
C38 0.0248(12) 0.0242(11) 0.0305(12) 0.0027(9) -0.0035(9) 0.0111(9)
C39 0.0216(11) 0.0255(11) 0.0313(12) 0.0035(9) -0.0050(9) 0.0085(9)
C40 0.0212(11) 0.0220(10) 0.0206(11) 0.0060(8) -0.0003(8) 0.0058(8)
N41 0.0239(9) 0.0197(8) 0.0202(9) 0.0035(7) -0.0019(7) 0.0068(7)
C42 0.0229(11) 0.0218(10) 0.0217(11) 0.0054(8) -0.0005(9) 0.0054(8)
C43 0.0273(12) 0.0206(11) 0.0451(15) -0.0037(10) -0.0086(11) 0.0092(9)
C44 0.0302(14) 0.0263(12) 0.0638(19) 0.0035(12) -0.0067(13) 0.0087(10)
C45 0.0369(16) 0.0266(13) 0.084(2) -0.0074(14) -0.0075(15) 0.0077(12)
C46 0.0496(19) 0.0422(17) 0.074(2) -0.0217(16) -0.0253(17) 0.0259(15)
C47 0.0531(19) 0.0525(18) 0.0456(17) -0.0153(14) -0.0218(15) 0.0291(16)
C48 0.0437(16) 0.0440(15) 0.0345(14) -0.0082(12) -0.0148(12) 0.0229(13)
C49 0.0263(12) 0.0211(10) 0.0226(11) 0.0027(8) -0.0012(9) 0.0091(9)
C50 0.0238(11) 0.0213(10) 0.0228(11) 0.0021(8) -0.0002(9) 0.0068(9)
N51 0.0203(9) 0.0219(9) 0.0228(9) 0.0033(7) 0.0015(7) 0.0051(7)
C52 0.0254(11) 0.0216(10) 0.0205(11) 0.0030(8) 0.0031(9) 0.0087(9)
C53 0.0272(12) 0.0231(10) 0.0223(11) 0.0040(9) 0.0000(9) 0.0077(9)
C54 0.0219(11) 0.0258(11) 0.0222(11) 0.0033(9) -0.0006(9) 0.0042(9)
C55 0.0249(12) 0.0375(13) 0.0203(11) 0.0078(10) -0.0014(9) -0.0017(10)
C56 0.0434(16) 0.0367(14) 0.0288(13) 0.0133(11) -0.0070(11) -0.0068(12)
C57 0.0508(18) 0.0473(17) 0.0353(15) 0.0192(13) -0.0145(13) -0.0251(15)
C58 0.0287(15) 0.081(2) 0.0412(17) 0.0224(17) -0.0083(13) -0.0097(15)
C59 0.0278(14) 0.081(2) 0.0405(16) 0.0050(16) -0.0044(12) 0.0109(15)
C60 0.0260(13) 0.0567(17) 0.0303(14) -0.0004(12) -0.0019(11) 0.0089(12)
C61 0.0230(11) 0.0258(11) 0.0222(11) 0.0021(9) 0.0000(9) 0.0044(9)
C62 0.0216(11) 0.0331(12) 0.0264(12) 0.0059(10) 0.0020(9) 0.0015(9)
C63 0.0257(12) 0.0295(12) 0.0246(12) 0.0072(9) 0.0044(9) 0.0029(9)
C64 0.0230(11) 0.0228(10) 0.0206(11) 0.0037(8) 0.0037(9) 0.0063(9)
N65 0.0211(9) 0.0240(9) 0.0209(9) 0.0054(7) 0.0012(7) 0.0030(7)
C66 0.0251(11) 0.0228(10) 0.0191(11) 0.0035(8) 0.0032(9) 0.0073(9)
C67 0.0232(11) 0.0241(10) 0.0200(11) 0.0047(9) 0.0004(9) 0.0037(9)
C68 0.0281(12) 0.0264(11) 0.0228(11) 0.0036(9) 0.0001(9) 0.0075(9)
C69 0.0293(12) 0.0331(12) 0.0201(11) 0.0023(9) 0.0032(9) 0.0053(10)
C70 0.0311(13) 0.0297(12) 0.0227(12) 0.0096(9) -0.0004(10) 0.0013(10)
C71 0.0260(12) 0.0243(11) 0.0323(13) 0.0077(10) -0.0048(10) 0.0035(9)
C72 0.0242(12) 0.0265(11) 0.0264(12) 0.0027(9) -0.0002(9) 0.0062(9)
C73 0.0250(11) 0.0256(11) 0.0192(11) 0.0031(9) 0.0033(9) 0.0091(9)
C74 0.0267(12) 0.0302(12) 0.0228(11) 0.0069(9) 0.0018(9) 0.0106(9)
C75 0.0257(12) 0.0316(12) 0.0234(11) 0.0045(9) -0.0005(9) 0.0105(10)
C76 0.0232(11) 0.0270(11) 0.0220(11) 0.0026(9) 0.0023(9) 0.0081(9)
N77 0.0205(9) 0.0267(9) 0.0221(9) 0.0034(8) 0.0020(7) 0.0061(7)
C78 0.0213(11) 0.0283(11) 0.0222(11) 0.0008(9) 0.0024(9) 0.0069(9)
C79 0.0225(13) 0.0258(17) 0.0276(18) 0.0072(12) 0.0026(12) 0.0066(10)
C80 0.023(2) 0.030(2) 0.036(3) 0.0025(18) -0.0014(17) 0.0082(18)
C81 0.034(3) 0.029(2) 0.042(3) 0.001(2) -0.009(2) 0.0092(18)
C82 0.0263(19) 0.040(4) 0.056(3) 0.005(2) -0.010(2) 0.0080(18)
C83 0.022(2) 0.086(5) 0.071(4) 0.002(4) 0.005(2) 0.020(3)
C84 0.034(3) 0.062(4) 0.042(3) -0.003(3) 0.002(2) 0.016(3)
C79B 0.0225(13) 0.0258(17) 0.0276(18) 0.0072(12) 0.0026(12) 0.0066(10)
C80B 0.030(6) 0.042(7) 0.054(8) -0.001(6) 0.001(5) 0.012(5)
C81B 0.029(6) 0.060(8) 0.048(8) -0.004(6) -0.009(6) 0.008(6)
C82B 0.0263(19) 0.040(4) 0.056(3) 0.005(2) -0.010(2) 0.0080(18)
C83B 0.030(6) 0.101(13) 0.055(8) -0.017(9) 0.003(5) 0.026(7)
C84B 0.018(5) 0.089(12) 0.052(7) -0.032(8) 0.001(5) 0.015(7)
C85 0.0210(11) 0.0254(11) 0.0229(11) 0.0010(9) 0.0033(9) 0.0074(9)
C86 0.0204(11) 0.0261(11) 0.0295(12) 0.0024(9) 0.0032(9) 0.0043(9)
C87 0.0243(11) 0.0225(10) 0.0293(12) 0.0051(9) 0.0056(9) 0.0066(9)
C88 0.0223(11) 0.0229(10) 0.0227(11) 0.0031(9) 0.0065(9) 0.0075(9)
N89 0.0207(9) 0.0241(9) 0.0227(9) 0.0040(7) 0.0025(7) 0.0044(7)
C90 0.0222(11) 0.0199(10) 0.0226(11) 0.0031(8) 0.0049(9) 0.0073(8)
C91 0.0270(12) 0.0191(10) 0.0226(11) 0.0017(8) 0.0019(9) 0.0034(9)
C92 0.0334(13) 0.0320(12) 0.0327(13) 0.0110(10) 0.0089(10) 0.0144(10)
C93 0.0388(15) 0.0425(15) 0.0376(15) 0.0142(12) 0.0181(12) 0.0172(12)
C94 0.0425(15) 0.0356(13) 0.0299(13) 0.0136(11) 0.0078(11) 0.0092(11)
C95 0.0343(13) 0.0265(12) 0.0339(13) 0.0076(10) -0.0025(11) 0.0088(10)
C96 0.0271(12) 0.0248(11) 0.0284(12) 0.0033(9) 0.0020(10) 0.0078(9)
C97 0.207(7) 0.123(4) 0.104(4) -0.075(3) -0.094(4) 0.124(5)
C98 0.099(3) 0.091(3) 0.068(3) -0.003(2) -0.006(2) 0.059(3)
C99 0.073(2) 0.065(2) 0.059(2) 0.0026(18) 0.0059(18) 0.034(2)
C100 0.0480(19) 0.078(2) 0.060(2) 0.0030(18) 0.0068(16) 0.0302(18)
C101 0.083(3) 0.068(2) 0.060(2) 0.0195(19) 0.034(2) 0.027(2)
C102 0.0511(18) 0.0552(18) 0.0503(18) 0.0152(15) 0.0110(14) 0.0289(15)
C103 0.070(7) 0.070(7) 0.078(9) 0.043(7) 0.011(7) 0.031(7)
Cl1 0.0516(10) 0.0453(9) 0.0500(10) 0.0142(8) -0.0009(8) 0.0220(8)
Cl2 0.0471(15) 0.128(3) 0.0374(10) 0.0179(15) 0.0035(9) 0.054(2)

loop_
_atom_type_symbol
_atom_type_description
_atom_type_scat_dispersion_real
_atom_type_scat_dispersion_imag
_atom_type_scat_source
C C 0.0033 0.0016 'International Tables Vol C Tables 4.2.6.8 and 6.1.1.4'
H H 0.0000 0.0000 'International Tables Vol C Tables 4.2.6.8 and 6.1.1.4'
N N 0.0061 0.0033 'International Tables Vol C Tables 4.2.6.8 and 6.1.1.4'
Cl Cl 0.1484 0.1585 'International Tables Vol C Tables 4.2.6.8 and 6.1.1.4'

loop_
_geom_angle_atom_site_label_1
_geom_angle_atom_site_label_2
_geom_angle_atom_site_label_3
_geom_angle
C2 C1 C5 106.71(19)
C2 C1 C49 125.9(2)
C5 C1 C49 127.4(2)
C1 C2 C3 108.95(19)
C1 C2 H2A 125.5
C3 C2 H2A 125.5
N4 C3 C6 127.5(2)
N4 C3 C2 107.23(19)
C6 C3 C2 125.3(2)
C3 N4 C5 109.88(18)
C3 N4 H4 125.1
C5 N4 H4 125.1
N4 C5 C42 124.0(2)
N4 C5 C1 107.20(18)
C42 C5 C1 128.8(2)
C3 C6 C13 126.1(2)
C3 C6 C7 115.62(19)
C13 C6 C7 118.23(19)
C8 C7 C12 118.3(2)
C8 C7 C6 120.4(2)
C12 C7 C6 121.2(2)
C9 C8 C7 120.8(3)
C9 C8 H8A 119.6
C7 C8 H8A 119.6
C10 C9 C8 120.1(3)
C10 C9 H9A 120.0
C8 C9 H9A 120.0
C11 C10 C9 119.9(3)
C11 C10 H10A 120.1
C9 C10 H10A 120.1
C10 C11 C12 120.6(3)
C10 C11 H11A 119.7
C12 C11 H11A 119.7
C11 C12 C7 120.4(3)
C11 C12 H12A 119.8
C7 C12 H12A 119.8
N17 C13 C6 125.45(19)
N17 C13 C14 109.82(19)
C6 C13 C14 124.65(19)
C15 C14 C13 107.07(19)
C15 C14 H14A 126.5
C13 C14 H14A 126.5
C14 C15 C16 106.6(2)
C14 C15 H15A 126.7
C16 C15 H15A 126.7
N17 C16 C18 125.26(19)
N17 C16 C15 110.17(18)
C18 C16 C15 124.5(2)
C16 N17 C13 106.15(17)
C25 C18 C16 123.9(2)
C25 C18 C19 117.28(19)
C16 C18 C19 118.67(19)
C24 C19 C20 118.2(2)
C24 C19 C18 122.2(2)
C20 C19 C18 119.6(2)
C21 C20 C19 121.1(2)
C21 C20 H20A 119.4
C19 C20 H20A 119.4
C22 C21 C20 119.9(2)
C22 C21 H21A 120.1
C20 C21 H21A 120.1
C23 C22 C21 119.5(2)
C23 C22 H22A 120.3
C21 C22 H22A 120.3
C22 C23 C24 120.8(2)
C22 C23 H23A 119.6
C24 C23 H23A 119.6
C23 C24 C19 120.5(2)
C23 C24 H24A 119.7
C19 C24 H24A 119.7
N29 C25 C18 125.56(19)
N29 C25 C26 107.48(18)
C18 C25 C26 126.9(2)
C27 C26 C25 107.6(2)
C27 C26 H26A 126.2
C25 C26 H26A 126.2
C26 C27 C28 107.9(2)
C26 C27 H27A 126.1
C28 C27 H27A 126.1
N29 C28 C30 126.4(2)
N29 C28 C27 107.50(19)
C30 C28 C27 126.1(2)
C28 N29 C25 109.45(18)
C28 N29 H29 125.3
C25 N29 H29 125.3
C37 C30 C28 125.5(2)
C37 C30 C31 116.9(2)
C28 C30 C31 117.7(2)
C36 C31 C32 118.5(2)
C36 C31 C30 121.7(2)
C32 C31 C30 119.7(2)
C31 C32 C33 121.1(3)
C31 C32 H32A 119.4
C33 C32 H32A 119.4
C34 C33 C32 119.8(3)
C34 C33 H33A 120.1
C32 C33 H33A 120.1
C35 C34 C33 120.1(3)
C35 C34 H34A 120.0
C33 C34 H34A 120.0
C34 C35 C36 120.4(3)
C34 C35 H35A 119.8
C36 C35 H35A 119.8
C31 C36 C35 120.0(3)
C31 C36 H36A 120.0
C35 C36 H36A 120.0
N41 C37 C30 126.1(2)
N41 C37 C38 109.85(19)
C30 C37 C38 124.0(2)
C39 C38 C37 107.01(19)
C39 C38 H38A 126.5
C37 C38 H38A 126.5
C38 C39 C40 106.9(2)
C38 C39 H39A 126.6
C40 C39 H39A 126.6
N41 C40 C42 126.7(2)
N41 C40 C39 110.06(19)
C42 C40 C39 123.2(2)
C40 N41 C37 106.15(18)
C5 C42 C40 124.3(2)
C5 C42 C43 120.98(19)
C40 C42 C43 114.68(19)
C44 C43 C48 118.4(2)
C44 C43 C42 122.0(2)
C48 C43 C42 119.4(2)
C43 C44 C45 120.1(3)
C43 C44 H44A 120.0
C45 C44 H44A 120.0
C46 C45 C44 119.5(3)
C46 C45 H45A 120.2
C44 C45 H45A 120.2
C47 C46 C45 121.5(3)
C47 C46 H46A 119.2
C45 C46 H46A 119.2
C46 C47 C48 119.2(3)
C46 C47 H47A 120.4
C48 C47 H47A 120.4
C47 C48 C43 121.3(3)
C47 C48 H48A 119.4
C43 C48 H48A 119.4
C53 C49 C50 105.72(19)
C53 C49 C1 125.7(2)
C50 C49 C1 127.95(19)
N51 C50 C54 125.1(2)
N51 C50 C49 110.49(19)
C54 C50 C49 124.3(2)
C50 N51 C52 106.20(18)
N51 C52 C90 125.9(2)
N51 C52 C53 110.07(19)
C90 C52 C53 123.9(2)
C49 C53 C52 107.3(2)
C49 C53 H53A 126.4
C52 C53 H53A 126.4
C61 C54 C50 125.2(2)
C61 C54 C55 116.57(19)
C50 C54 C55 118.09(19)
C56 C55 C60 119.7(2)
C56 C55 C54 121.9(2)
C60 C55 C54 118.4(2)
C55 C56 C57 119.1(3)
C55 C56 H56A 120.5
C57 C56 H56A 120.5
C58 C57 C56 120.5(3)
C58 C57 H57A 119.7
C56 C57 H57A 119.7
C57 C58 C59 120.5(3)
C57 C58 H58A 119.8
C59 C58 H58A 119.8
C58 C59 C60 119.6(3)
C58 C59 H59A 120.2
C60 C59 H59A 120.2
C59 C60 C55 120.6(3)
C59 C60 H60A 119.7
C55 C60 H60A 119.7
N65 C61 C54 126.5(2)
N65 C61 C62 107.16(19)
C54 C61 C62 126.2(2)
C63 C62 C61 107.8(2)
C63 C62 H62A 126.1
C61 C62 H62A 126.1
C62 C63 C64 108.0(2)
C62 C63 H63A 126.0
C64 C63 H63A 126.0
N65 C64 C66 125.6(2)
N65 C64 C63 107.34(19)
C66 C64 C63 126.9(2)
C61 N65 C64 109.70(18)
C61 N65 H65 125.1
C64 N65 H65 125.1
C64 C66 C73 124.4(2)
C64 C66 C67 117.48(19)
C73 C66 C67 118.0(2)
C68 C67 C72 119.0(2)
C68 C67 C66 118.9(2)
C72 C67 C66 122.1(2)
C69 C68 C67 120.8(2)
C69 C68 H68A 119.6
C67 C68 H68A 119.6
C68 C69 C70 119.7(2)
C68 C69 H69A 120.2
C70 C69 H69A 120.2
C71 C70 C69 120.1(2)
C71 C70 H70A 120.0
C69 C70 H70A 120.0
C70 C71 C72 120.2(2)
C70 C71 H71A 119.9
C72 C71 H71A 119.9
C71 C72 C67 120.2(2)
C71 C72 H72A 119.9
C67 C72 H72A 119.9
N77 C73 C66 125.1(2)
N77 C73 C74 110.49(19)
C66 C73 C74 124.3(2)
C75 C74 C73 106.6(2)
C75 C74 H74A 126.7
C73 C74 H74A 126.7
C74 C75 C76 106.9(2)
C74 C75 H75A 126.6
C76 C75 H75A 126.6
N77 C76 C78 126.1(2)
N77 C76 C75 110.31(19)
C78 C76 C75 123.4(2)
C76 N77 C73 105.62(18)
C85 C78 C76 125.4(2)
C85 C78 C79 118.3(4)
C76 C78 C79 116.3(4)
C85 C78 C79B 117.3(9)
C76 C78 C79B 116.8(9)
C80 C79 C84 117.7(3)
C80 C79 C78 121.9(3)
C84 C79 C78 120.3(3)
C79 C80 C81 121.1(3)
C79 C80 H80 119.5
C81 C80 H80 119.5
C82 C81 C80 120.4(3)
C82 C81 H81 119.8
C80 C81 H81 119.8
C83 C82 C81 119.3(3)
C83 C82 H82 120.4
C81 C82 H82 120.4
C82 C83 C84 120.5(3)
C82 C83 H83 119.8
C84 C83 H83 119.8
C79 C84 C83 121.0(3)
C79 C84 H84 119.5
C83 C84 H84 119.5
C84B C79B C80B 117.6(3)
C84B C79B C78 121.4(6)
C80B C79B C78 120.8(6)
C79B C80B C81B 121.0(3)
C79B C80B H80B 119.5
C81B C80B H80B 119.5
C82B C81B C80B 120.4(3)
C82B C81B H81B 119.8
C80B C81B H81B 119.8
C83B C82B C81B 119.2(4)
C83B C82B H82B 120.4
C81B C82B H82B 120.4
C82B C83B C84B 120.4(3)
C82B C83B H83B 119.8
C84B C83B H83B 119.8
C79B C84B C83B 121.0(3)
C79B C84B H84B 119.5
C83B C84B H84B 119.5
N89 C85 C78 126.4(2)
N89 C85 C86 106.97(19)
C78 C85 C86 126.6(2)
C87 C86 C85 108.1(2)
C87 C86 H86A 125.9
C85 C86 H86A 125.9
C86 C87 C88 107.7(2)
C86 C87 H87A 126.2
C88 C87 H87A 126.2
N89 C88 C90 125.6(2)
N89 C88 C87 107.3(2)
C90 C88 C87 127.0(2)
C85 N89 C88 109.79(18)
C85 N89 H89 125.1
C88 N89 H89 125.1
C88 C90 C52 124.0(2)
C88 C90 C91 118.22(19)
C52 C90 C91 117.5(2)
C92 C91 C96 118.1(2)
C92 C91 C90 120.9(2)
C96 C91 C90 121.0(2)
C93 C92 C91 120.7(2)
C93 C92 H92A 119.7
C91 C92 H92A 119.7
C94 C93 C92 120.6(2)
C94 C93 H93A 119.7
C92 C93 H93A 119.7
C95 C94 C93 119.4(2)
C95 C94 H94A 120.3
C93 C94 H94A 120.3
C94 C95 C96 120.3(2)
C94 C95 H95A 119.8
C96 C95 H95A 119.8
C95 C96 C91 121.0(2)
C95 C96 H96A 119.5
C91 C96 H96A 119.5
C98 C97 H97A 109.5
C98 C97 H97B 109.5
H97A C97 H97B 109.5
C98 C97 H97C 109.5
H97A C97 H97C 109.5
H97B C97 H97C 109.5
C97 C98 C99 114.0(4)
C97 C98 H98A 108.8
C99 C98 H98A 108.8
C97 C98 H98B 108.8
C99 C98 H98B 108.8
H98A C98 H98B 107.6
C100 C99 C98 115.7(4)
C100 C99 H99A 108.4
C98 C99 H99A 108.4
C100 C99 H99B 108.4
C98 C99 H99B 108.4
H99A C99 H99B 107.4
C99 C100 C101 115.3(3)
C99 C100 H10B 108.4
C101 C100 H10B 108.4
C99 C100 H10C 108.4
C101 C100 H10C 108.4
H10B C100 H10C 107.5
C100 C101 C102 114.0(3)
C100 C101 H10D 108.8
C102 C101 H10D 108.8
C100 C101 H10E 108.8
C102 C101 H10E 108.8
H10D C101 H10E 107.7
C101 C102 H10F 109.5
C101 C102 H10G 109.5
H10F C102 H10G 109.5
C101 C102 H10H 109.5
H10F C102 H10H 109.5
H10G C102 H10H 109.5
Cl2 C103 Cl1 110.2(2)
Cl2 C103 H10I 109.6
Cl1 C103 H10I 109.6
Cl2 C103 H10J 109.6
Cl1 C103 H10J 109.6
H10I C103 H10J 108.1

loop_
_geom_bond_atom_site_label_1
_geom_bond_atom_site_label_2
_geom_bond_distance
C1 C2 1.361(3)
C1 C5 1.455(3)
C1 C49 1.469(3)
C2 C3 1.430(3)
C2 H2A 0.9500
C3 N4 1.369(3)
C3 C6 1.403(3)
N4 C5 1.373(3)
N4 H4 0.8800
C5 C42 1.399(3)
C6 C13 1.405(3)
C6 C7 1.494(3)
C7 C8 1.394(3)
C7 C12 1.397(4)
C8 C9 1.392(3)
C8 H8A 0.9500
C9 C10 1.379(5)
C9 H9A 0.9500
C10 C11 1.376(5)
C10 H10A 0.9500
C11 C12 1.391(4)
C11 H11A 0.9500
C12 H12A 0.9500
C13 N17 1.371(3)
C13 C14 1.449(3)
C14 C15 1.352(3)
C14 H14A 0.9500
C15 C16 1.447(3)
C15 H15A 0.9500
C16 N17 1.370(3)
C16 C18 1.405(3)
C18 C25 1.403(3)
C18 C19 1.496(3)
C19 C24 1.392(3)
C19 C20 1.392(3)
C20 C21 1.391(3)
C20 H20A 0.9500
C21 C22 1.381(4)
C21 H21A 0.9500
C22 C23 1.379(4)
C22 H22A 0.9500
C23 C24 1.384(4)
C23 H23A 0.9500
C24 H24A 0.9500
C25 N29 1.368(3)
C25 C26 1.433(3)
C26 C27 1.359(3)
C26 H26A 0.9500
C27 C28 1.431(3)
C27 H27A 0.9500
C28 N29 1.367(3)
C28 C30 1.401(3)
N29 H29 0.8800
C30 C37 1.401(3)
C30 C31 1.496(3)
C31 C36 1.385(4)
C31 C32 1.387(4)
C32 C33 1.388(3)
C32 H32A 0.9500
C33 C34 1.372(5)
C33 H33A 0.9500
C34 C35 1.369(5)
C34 H34A 0.9500
C35 C36 1.401(4)
C35 H35A 0.9500
C36 H36A 0.9500
C37 N41 1.371(3)
C37 C38 1.446(3)
C38 C39 1.346(3)
C38 H38A 0.9500
C39 C40 1.447(3)
C39 H39A 0.9500
C40 N41 1.366(3)
C40 C42 1.411(3)
C42 C43 1.508(3)
C43 C44 1.375(4)
C43 C48 1.406(4)
C44 C45 1.418(4)
C44 H44A 0.9500
C45 C46 1.368(5)
C45 H45A 0.9500
C46 C47 1.364(5)
C46 H46A 0.9500
C47 C48 1.387(4)
C47 H47A 0.9500
C48 H48A 0.9500
C49 C53 1.354(3)
C49 C50 1.464(3)
C50 N51 1.359(3)
C50 C54 1.408(3)
N51 C52 1.370(3)
C52 C90 1.407(3)
C52 C53 1.447(3)
C53 H53A 0.9500
C54 C61 1.393(3)
C54 C55 1.502(3)
C55 C56 1.388(4)
C55 C60 1.394(4)
C56 C57 1.404(4)
C56 H56A 0.9500
C57 C58 1.373(5)
C57 H57A 0.9500
C58 C59 1.381(5)
C58 H58A 0.9500
C59 C60 1.386(4)
C59 H59A 0.9500
C60 H60A 0.9500
C61 N65 1.369(3)
C61 C62 1.440(3)
C62 C63 1.356(3)
C62 H62A 0.9500
C63 C64 1.433(3)
C63 H63A 0.9500
C64 N65 1.369(3)
C64 C66 1.398(3)
N65 H65 0.8800
C66 C73 1.407(3)
C66 C67 1.495(3)
C67 C68 1.393(3)
C67 C72 1.394(3)
C68 C69 1.385(3)
C68 H68A 0.9500
C69 C70 1.392(3)
C69 H69A 0.9500
C70 C71 1.379(4)
C70 H70A 0.9500
C71 C72 1.392(3)
C71 H71A 0.9500
C72 H72A 0.9500
C73 N77 1.372(3)
C73 C74 1.451(3)
C74 C75 1.343(3)
C74 H74A 0.9500
C75 C76 1.455(3)
C75 H75A 0.9500
C76 N77 1.366(3)
C76 C78 1.407(3)
C78 C85 1.401(3)
C78 C79 1.486(4)
C78 C79B 1.518(7)
C79 C80 1.380(3)
C79 C84 1.380(3)
C80 C81 1.387(4)
C80 H80 0.9500
C81 C82 1.366(4)
C81 H81 0.9500
C82 C83 1.366(4)
C82 H82 0.9500
C83 C84 1.387(4)
C83 H83 0.9500
C84 H84 0.9500
C79B C84B 1.380(3)
C79B C80B 1.380(3)
C80B C81B 1.387(4)
C80B H80B 0.9500
C81B C82B 1.366(4)
C81B H81B 0.9500
C82B C83B 1.366(4)
C82B H82B 0.9500
C83B C84B 1.387(4)
C83B H83B 0.9500
C84B H84B 0.9500
C85 N89 1.366(3)
C85 C86 1.432(3)
C86 C87 1.358(3)
C86 H86A 0.9500
C87 C88 1.430(3)
C87 H87A 0.9500
C88 N89 1.369(3)
C88 C90 1.399(3)
N89 H89 0.8800
C90 C91 1.493(3)
C91 C92 1.394(3)
C91 C96 1.395(3)
C92 C93 1.385(3)
C92 H92A 0.9500
C93 C94 1.385(4)
C93 H93A 0.9500
C94 C95 1.378(4)
C94 H94A 0.9500
C95 C96 1.387(3)
C95 H95A 0.9500
C96 H96A 0.9500
C97 C98 1.501(7)
C97 H97A 0.9800
C97 H97B 0.9800
C97 H97C 0.9800
C98 C99 1.512(5)
C98 H98A 0.9900
C98 H98B 0.9900
C99 C100 1.507(5)
C99 H99A 0.9900
C99 H99B 0.9900
C100 C101 1.510(5)
C100 H10B 0.9900
C100 H10C 0.9900
C101 C102 1.602(5)
C101 H10D 0.9900
C101 H10E 0.9900
C102 H10F 0.9800
C102 H10G 0.9800
C102 H10H 0.9800
C103 Cl2 1.758(2)
C103 Cl1 1.759(2)
C103 H10I 0.9900
C103 H10J 0.9900

loop_
_geom_torsion_atom_site_label_1
_geom_torsion_atom_site_label_2
_geom_torsion_atom_site_label_3
_geom_torsion_atom_site_label_4
_geom_torsion
C5 C1 C2 C3 -1.2(2)
C49 C1 C2 C3 179.1(2)
C1 C2 C3 N4 0.1(2)
C1 C2 C3 C6 -179.4(2)
C6 C3 N4 C5 -179.4(2)
C2 C3 N4 C5 1.0(2)
C3 N4 C5 C42 177.9(2)
C3 N4 C5 C1 -1.8(2)
C2 C1 C5 N4 1.8(2)
C49 C1 C5 N4 -178.4(2)
C2 C1 C5 C42 -177.8(2)
C49 C1 C5 C42 2.0(4)
N4 C3 C6 C13 -7.3(4)
C2 C3 C6 C13 172.2(2)
N4 C3 C6 C7 176.3(2)
C2 C3 C6 C7 -4.2(3)
C3 C6 C7 C8 -57.4(3)
C13 C6 C7 C8 125.9(2)
C3 C6 C7 C12 118.8(3)
C13 C6 C7 C12 -57.8(3)
C12 C7 C8 C9 -1.1(4)
C6 C7 C8 C9 175.3(2)
C7 C8 C9 C10 -0.2(4)
C8 C9 C10 C11 1.9(5)
C9 C10 C11 C12 -2.3(5)
C10 C11 C12 C7 1.0(5)
C8 C7 C12 C11 0.7(4)
C6 C7 C12 C11 -175.6(2)
C3 C6 C13 N17 -8.4(4)
C7 C6 C13 N17 167.9(2)
C3 C6 C13 C14 175.3(2)
C7 C6 C13 C14 -8.4(3)
N17 C13 C14 C15 -2.8(3)
C6 C13 C14 C15 174.1(2)
C13 C14 C15 C16 0.4(2)
C14 C15 C16 N17 2.1(2)
C14 C15 C16 C18 -174.8(2)
C18 C16 N17 C13 173.2(2)
C15 C16 N17 C13 -3.7(2)
C6 C13 N17 C16 -172.8(2)
C14 C13 N17 C16 4.0(2)
N17 C16 C18 C25 12.0(3)
C15 C16 C18 C25 -171.5(2)
N17 C16 C18 C19 -163.6(2)
C15 C16 C18 C19 12.8(3)
C25 C18 C19 C24 63.2(3)
C16 C18 C19 C24 -120.8(2)
C25 C18 C19 C20 -113.5(2)
C16 C18 C19 C20 62.4(3)
C24 C19 C20 C21 -1.3(3)
C18 C19 C20 C21 175.6(2)
C19 C20 C21 C22 -0.1(4)
C20 C21 C22 C23 0.8(4)
C21 C22 C23 C24 -0.2(4)
C22 C23 C24 C19 -1.2(4)
C20 C19 C24 C23 1.9(3)
C18 C19 C24 C23 -174.9(2)
C16 C18 C25 N29 4.6(3)
C19 C18 C25 N29 -179.7(2)
C16 C18 C25 C26 -179.2(2)
C19 C18 C25 C26 -3.5(3)
N29 C25 C26 C27 3.0(3)
C18 C25 C26 C27 -173.8(2)
C25 C26 C27 C28 -1.9(3)
C26 C27 C28 N29 0.1(3)
C26 C27 C28 C30 -178.9(2)
C30 C28 N29 C25 -179.2(2)
C27 C28 N29 C25 1.8(3)
C18 C25 N29 C28 173.9(2)
C26 C25 N29 C28 -2.9(2)
N29 C28 C30 C37 -9.9(4)
C27 C28 C30 C37 168.9(2)
N29 C28 C30 C31 169.8(2)
C27 C28 C30 C31 -11.4(4)
C37 C30 C31 C36 -64.8(3)
C28 C30 C31 C36 115.5(3)
C37 C30 C31 C32 111.8(3)
C28 C30 C31 C32 -67.9(3)
C36 C31 C32 C33 0.7(4)
C30 C31 C32 C33 -176.0(2)
C31 C32 C33 C34 0.5(4)
C32 C33 C34 C35 -1.2(4)
C33 C34 C35 C36 0.5(5)
C32 C31 C36 C35 -1.4(4)
C30 C31 C36 C35 175.3(3)
C34 C35 C36 C31 0.8(5)
C28 C30 C37 N41 -3.3(4)
C31 C30 C37 N41 177.0(2)
C28 C30 C37 C38 -179.8(2)
C31 C30 C37 C38 0.5(3)
N41 C37 C38 C39 -2.3(3)
C30 C37 C38 C39 174.7(2)
C37 C38 C39 C40 1.3(3)
C38 C39 C40 N41 0.2(3)
C38 C39 C40 C42 -179.4(2)
C42 C40 N41 C37 177.9(2)
C39 C40 N41 C37 -1.6(2)
C30 C37 N41 C40 -174.6(2)
C38 C37 N41 C40 2.4(2)
N4 C5 C42 C40 6.3(3)
C1 C5 C42 C40 -174.2(2)
N4 C5 C42 C43 -174.2(2)
C1 C5 C42 C43 5.3(4)
N41 C40 C42 C5 7.2(4)
C39 C40 C42 C5 -173.4(2)
N41 C40 C42 C43 -172.3(2)
C39 C40 C42 C43 7.1(3)
C5 C42 C43 C44 75.6(3)
C40 C42 C43 C44 -104.9(3)
C5 C42 C43 C48 -108.6(3)
C40 C42 C43 C48 70.9(3)
C48 C43 C44 C45 0.5(4)
C42 C43 C44 C45 176.3(2)
C43 C44 C45 C46 -0.3(4)
C44 C45 C46 C47 -0.1(4)
C45 C46 C47 C48 0.3(4)
C46 C47 C48 C43 -0.1(4)
C44 C43 C48 C47 -0.3(4)
C42 C43 C48 C47 -176.2(2)
C2 C1 C49 C53 81.1(3)
C5 C1 C49 C53 -98.6(3)
C2 C1 C49 C50 -109.6(3)
C5 C1 C49 C50 70.7(3)
C53 C49 C50 N51 5.2(2)
C1 C49 C50 N51 -165.7(2)
C53 C49 C50 C54 -172.4(2)
C1 C49 C50 C54 16.6(4)
C54 C50 N51 C52 173.2(2)
C49 C50 N51 C52 -4.4(2)
C50 N51 C52 C90 178.3(2)
C50 N51 C52 C53 2.0(2)
C50 C49 C53 C52 -3.7(2)
C1 C49 C53 C52 167.5(2)
N51 C52 C53 C49 1.3(3)
C90 C52 C53 C49 -175.1(2)
N51 C50 C54 C61 19.0(4)
C49 C50 C54 C61 -163.7(2)
N51 C50 C54 C55 -157.4(2)
C49 C50 C54 C55 19.9(3)
C61 C54 C55 C56 77.2(3)
C50 C54 C55 C56 -106.0(3)
C61 C54 C55 C60 -103.8(3)
C50 C54 C55 C60 72.9(3)
C60 C55 C56 C57 -1.1(4)
C54 C55 C56 C57 177.8(2)
C55 C56 C57 C58 1.1(4)
C56 C57 C58 C59 -0.3(4)
C57 C58 C59 C60 -0.6(5)
C58 C59 C60 C55 0.7(4)
C56 C55 C60 C59 0.2(4)
C54 C55 C60 C59 -178.8(2)
C50 C54 C61 N65 3.0(4)
C55 C54 C61 N65 179.5(2)
C50 C54 C61 C62 178.0(2)
C55 C54 C61 C62 -5.5(4)
N65 C61 C62 C63 1.1(3)
C54 C61 C62 C63 -174.6(2)
C61 C62 C63 C64 -0.9(3)
C62 C63 C64 N65 0.4(3)
C62 C63 C64 C66 176.5(2)
C54 C61 N65 C64 174.9(2)
C62 C61 N65 C64 -0.8(3)
C66 C64 N65 C61 -175.8(2)
C63 C64 N65 C61 0.3(2)
N65 C64 C66 C73 -2.2(4)
C63 C64 C66 C73 -177.6(2)
N65 C64 C66 C67 -178.8(2)
C63 C64 C66 C67 5.9(3)
C64 C66 C67 C68 64.1(3)
C73 C66 C67 C68 -112.7(2)
C64 C66 C67 C72 -116.7(2)
C73 C66 C67 C72 66.5(3)
C72 C67 C68 C69 -0.6(3)
C66 C67 C68 C69 178.6(2)
C67 C68 C69 C70 -1.1(4)
C68 C69 C70 C71 1.6(4)
C69 C70 C71 C72 -0.4(4)
C70 C71 C72 C67 -1.3(3)
C68 C67 C72 C71 1.8(3)
C66 C67 C72 C71 -177.4(2)
C64 C66 C73 N77 -8.1(4)
C67 C66 C73 N77 168.4(2)
C64 C66 C73 C74 176.0(2)
C67 C66 C73 C74 -7.4(3)
N77 C73 C74 C75 -0.2(3)
C66 C73 C74 C75 176.2(2)
C73 C74 C75 C76 -1.8(3)
C74 C75 C76 N77 3.2(3)
C74 C75 C76 C78 -172.5(2)
C78 C76 N77 C73 172.3(2)
C75 C76 N77 C73 -3.2(2)
C66 C73 N77 C76 -174.2(2)
C74 C73 N77 C76 2.1(2)
N77 C76 C78 C85 5.8(4)
C75 C76 C78 C85 -179.3(2)
N77 C76 C78 C79 -173.4(3)
C75 C76 C78 C79 1.6(4)
N77 C76 C78 C79B 177.5(5)
C75 C76 C78 C79B -7.5(6)
C85 C78 C79 C80 -115.7(7)
C76 C78 C79 C80 63.5(8)
C79B C78 C79 C80 159(9)
C85 C78 C79 C84 68.7(8)
C76 C78 C79 C84 -112.1(7)
C79B C78 C79 C84 -17(8)
C84 C79 C80 C81 1.9(10)
C78 C79 C80 C81 -173.8(5)
C79 C80 C81 C82 -1.8(8)
C80 C81 C82 C83 0.8(9)
C81 C82 C83 C84 0.1(10)
C80 C79 C84 C83 -1.0(11)
C78 C79 C84 C83 174.8(6)
C82 C83 C84 C79 0.0(10)
C85 C78 C79B C84B 93.4(18)
C76 C78 C79B C84B -79(2)
C79 C78 C79B C84B -168(10)
C85 C78 C79B C80B -92.0(18)
C76 C78 C79B C80B 95.5(19)
C79 C78 C79B C80B 7(7)
C84B C79B C80B C81B -1(3)
C78 C79B C80B C81B -175.4(13)
C79B C80B C81B C82B 5(2)
C80B C81B C82B C83B -5(3)
C81B C82B C83B C84B 2(3)
C80B C79B C84B C83B -3(3)
C78 C79B C84B C83B 171.6(16)
C82B C83B C84B C79B 3(2)
C76 C78 C85 N89 7.4(4)
C79 C78 C85 N89 -173.4(3)
C79B C78 C85 N89 -164.3(5)
C76 C78 C85 C86 -175.9(2)
C79 C78 C85 C86 3.2(4)
C79B C78 C85 C86 12.3(6)
N89 C85 C86 C87 2.7(3)
C78 C85 C86 C87 -174.5(2)
C85 C86 C87 C88 -0.6(3)
C86 C87 C88 N89 -1.8(3)
C86 C87 C88 C90 175.0(2)
C78 C85 N89 C88 173.3(2)
C86 C85 N89 C88 -3.9(2)
C90 C88 N89 C85 -173.3(2)
C87 C88 N89 C85 3.6(2)
N89 C88 C90 C52 -7.9(3)
C87 C88 C90 C52 175.8(2)
N89 C88 C90 C91 166.2(2)
C87 C88 C90 C91 -10.2(3)
N51 C52 C90 C88 -10.1(3)
C53 C52 C90 C88 165.6(2)
N51 C52 C90 C91 175.8(2)
C53 C52 C90 C91 -8.5(3)
C88 C90 C91 C92 -54.9(3)
C52 C90 C91 C92 119.6(2)
C88 C90 C91 C96 127.5(2)
C52 C90 C91 C96 -58.1(3)
C96 C91 C92 C93 0.6(4)
C90 C91 C92 C93 -177.1(2)
C91 C92 C93 C94 0.3(4)
C92 C93 C94 C95 -1.1(4)
C93 C94 C95 C96 1.0(4)
C94 C95 C96 C91 -0.1(4)
C92 C91 C96 C95 -0.7(3)
C90 C91 C96 C95 177.0(2)
C97 C98 C99 C100 -170.3(3)
C98 C99 C100 C101 -176.0(3)
C99 C100 C101 C102 -173.8(3)
